data_4020122
loop_
_publ_author_name
'Min-Ruei Tsai'
'Bo-Fong Chen'
'Chih-Ching Cheng'
'Nein-Chen Chang'

_journal_name_full 'Journal of Organic Chemistry'
_journal_page_first 1780
_journal_page_last 1785
_journal_paper_doi 10.1021/jo048073e
_journal_volume 70
_journal_year 2005
_chemical_formula_sum 'C23 H25 N O5 S'
_chemical_formula_weight 427.50
_space_group_IT_number 19
_symmetry_cell_setting orthorhombic
_symmetry_space_group_name_Hall 'P 2ac 2ab'
_symmetry_space_group_name_H-M 'P 21 21 21'
_atom_sites_solution_hydrogens geom
_atom_sites_solution_primary direct
_atom_sites_solution_secondary difmap
_cell_angle_alpha 90.00
_cell_angle_beta 90.00
_cell_angle_gamma 90.00
_cell_formula_units_Z 4
_cell_length_a 7.2994(5)
_cell_length_b 14.3444(9)
_cell_length_c 20.4550(13)
_cell_measurement_reflns_used 4756
_cell_measurement_temperature 293(2)
_cell_measurement_theta_max 24.918
_cell_measurement_theta_min 2.444
_cell_volume 2141.8(2)
_diffrn_ambient_temperature 293(2)
_diffrn_detector_area_resol_mean ?
_diffrn_measurement_device_type 'CCD area detector'
_diffrn_measurement_method 'phi and omega scans'
_diffrn_radiation_monochromator graphite
_diffrn_radiation_source 'fine-focus sealed tube'
_diffrn_radiation_type MoK\a
_diffrn_radiation_wavelength 0.71073
_diffrn_reflns_av_R_equivalents 0.0360
_diffrn_reflns_av_sigmaI/netI 0.0380
_diffrn_reflns_limit_h_max 8
_diffrn_reflns_limit_h_min -8
_diffrn_reflns_limit_k_max 17
_diffrn_reflns_limit_k_min -7
_diffrn_reflns_limit_l_max 25
_diffrn_reflns_limit_l_min -24
_diffrn_reflns_number 12125
_diffrn_reflns_theta_max 26.01
_diffrn_reflns_theta_min 1.73
_diffrn_standards_decay_% ?
_diffrn_standards_interval_count ?
_diffrn_standards_interval_time ?
_diffrn_standards_number ?
_exptl_absorpt_coefficient_mu 0.186
_exptl_absorpt_correction_T_max 1.000
_exptl_absorpt_correction_T_min 0.619
_exptl_absorpt_correction_type SADABS
_exptl_absorpt_process_details ?
_exptl_crystal_colour colorless
_exptl_crystal_density_diffrn 1.326
_exptl_crystal_density_meas ?
_exptl_crystal_density_method 'not measured'
_exptl_crystal_description ?
_exptl_crystal_F_000 904
_exptl_crystal_size_max 0.37
_exptl_crystal_size_mid 0.26
_exptl_crystal_size_min 0.21
_refine_ls_abs_structure_details 'Flack H D (1983), Acta Cryst. A39, 876-881'
_refine_ls_abs_structure_Flack 0.08(8)
_refine_ls_extinction_coef ?
_refine_ls_extinction_method none
_refine_ls_goodness_of_fit_ref 1.074
_refine_ls_hydrogen_treatment mixed
_refine_ls_matrix_type full
_refine_ls_number_parameters 271
_refine_ls_number_reflns 4189
_refine_ls_number_restraints 0
_refine_ls_restrained_S_all 1.074
_refine_ls_R_factor_all 0.0503
_refine_ls_R_factor_gt 0.0371
_refine_ls_shift/su_max 0.000
_refine_ls_shift/su_mean 0.000
_refine_ls_structure_factor_coef Fsqd
_refine_ls_weighting_details 'calc w=1/[\s^2^(Fo^2^)+(0.0500P)^2^+0.0000P] where P=(Fo^2^+2Fc^2^)/3'
_refine_ls_weighting_scheme calc
_refine_ls_wR_factor_gt 0.0879
_refine_ls_wR_factor_ref 0.0955
_reflns_number_gt 3433
_reflns_number_total 4189
_reflns_threshold_expression >2sigma(I)
_cod_depositor_comments
;
The following automatic conversions were performed:
'_symmetry_cell_setting' value 'Orthorhombic' changed to 'orthorhombic'
according to '/home/saulius/struct/CIF-dictionaries/cif_core.dic'
dictionary named 'cif_core.dic' version 2.4.1 from 2010-06-29.

Automatic conversion script
Id: cif_fix_enum 1527 2010-12-29 10:47:43Z saulius 
;
_cod_database_code 4020122

loop_
_symmetry_equiv_pos_as_xyz
'x, y, z'
'-x+1/2, -y, z+1/2'
'-x, y+1/2, -z+1/2'
'x+1/2, -y+1/2, -z'

loop_
_atom_site_label
_atom_site_type_symbol
_atom_site_fract_x
_atom_site_fract_y
_atom_site_fract_z
_atom_site_U_iso_or_equiv
_atom_site_adp_type
_atom_site_occupancy
_atom_site_symmetry_multiplicity
_atom_site_calc_flag
_atom_site_refinement_flags
_atom_site_disorder_assembly
_atom_site_disorder_group
S S -0.00392(8) -0.24071(4) -0.22498(2) 0.03877(14) Uani 1 1 d . . .
N N -0.1071(3) -0.01913(12) -0.13720(9) 0.0378(4) Uani 1 1 d . . .
O1 O 0.1720(2) -0.27622(11) -0.24309(8) 0.0513(4) Uani 1 1 d . . .
O2 O -0.0925(2) -0.17684(11) -0.26841(8) 0.0533(4) Uani 1 1 d . . .
O3 O -0.2906(2) -0.14558(12) -0.14077(10) 0.0633(5) Uani 1 1 d . . .
O4 O 0.1665(2) -0.08728(11) -0.04126(8) 0.0522(4) Uani 1 1 d . . .
O5 O 0.1668(3) -0.30745(13) -0.09263(9) 0.0683(6) Uani 1 1 d . . .
C1 C 0.0279(3) -0.17839(14) -0.14609(10) 0.0367(5) Uani 1 1 d . . .
C2 C -0.1361(3) -0.11345(16) -0.14014(11) 0.0412(5) Uani 1 1 d . . .
C3 C 0.0662(3) 0.02105(16) -0.12411(10) 0.0395(5) Uani 1 1 d . . .
C4 C 0.2086(3) -0.04773(17) -0.10323(11) 0.0430(5) Uani 1 1 d . . .
H4A H 0.3289 -0.0175 -0.1016 0.052 Uiso 1 1 calc R . .
C5 C 0.2134(3) -0.12870(16) -0.15105(11) 0.0403(5) Uani 1 1 d . . .
H5A H 0.3120 -0.1712 -0.1400 0.048 Uiso 1 1 calc R . .
H5B H 0.2331 -0.1061 -0.1952 0.048 Uiso 1 1 calc R . .
C6 C -0.2664(3) 0.04222(17) -0.14196(12) 0.0490(6) Uani 1 1 d . . .
H6A H -0.3687 0.0072 -0.1597 0.059 Uiso 1 1 calc R . .
H6B H -0.2390 0.0925 -0.1721 0.059 Uiso 1 1 calc R . .
C7 C -0.3220(3) 0.08343(17) -0.07651(13) 0.0475(6) Uani 1 1 d . . .
C8 C -0.3833(4) 0.17357(19) -0.07254(17) 0.0701(8) Uani 1 1 d . . .
H8A H -0.3884 0.2104 -0.1099 0.084 Uiso 1 1 calc R . .
C9 C -0.4385(5) 0.2104(2) -0.0120(2) 0.0934(12) Uani 1 1 d . . .
H9A H -0.4825 0.2712 -0.0094 0.112 Uiso 1 1 calc R . .
C10 C -0.4275(5) 0.1570(3) 0.0429(2) 0.0952(12) Uani 1 1 d . . .
H10A H -0.4606 0.1821 0.0831 0.114 Uiso 1 1 calc R . .
C11 C -0.3691(4) 0.0684(3) 0.03930(16) 0.0768(9) Uani 1 1 d . . .
H11A H -0.3642 0.0321 0.0769 0.092 Uiso 1 1 calc R . .
C12 C -0.3163(4) 0.0310(2) -0.01985(14) 0.0600(7) Uani 1 1 d . . .
H12A H -0.2763 -0.0305 -0.0217 0.072 Uiso 1 1 calc R . .
C13 C 0.0982(4) 0.11156(17) -0.12640(12) 0.0546(6) Uani 1 1 d . . .
H13A H 0.0042 0.1526 -0.1371 0.066 Uiso 1 1 calc R . .
H13B H 0.2148 0.1343 -0.1174 0.066 Uiso 1 1 calc R . .
C14 C 0.1676(5) -0.0234(2) 0.01219(14) 0.0734(9) Uani 1 1 d . . .
H14A H 0.1385 -0.0560 0.0518 0.110 Uiso 1 1 calc R . .
H14B H 0.0783 0.0245 0.0047 0.110 Uiso 1 1 calc R . .
H14C H 0.2869 0.0043 0.0160 0.110 Uiso 1 1 calc R . .
C15 C 0.0403(4) -0.25410(18) -0.09101(11) 0.0503(6) Uani 1 1 d . . .
C16 C -0.1053(5) -0.2585(2) -0.04017(15) 0.0885(10) Uani 1 1 d . . .
H16A H -0.0787 -0.3082 -0.0102 0.133 Uiso 1 1 calc R . .
H16B H -0.2215 -0.2696 -0.0607 0.133 Uiso 1 1 calc R . .
H16C H -0.1094 -0.2005 -0.0168 0.133 Uiso 1 1 calc R . .
C17 C -0.1493(3) -0.33620(15) -0.21054(10) 0.0383(5) Uani 1 1 d . . .
C18 C -0.0739(3) -0.42267(16) -0.19636(11) 0.0430(5) Uani 1 1 d . . .
H18A H 0.0525 -0.4293 -0.1931 0.052 Uiso 1 1 calc R . .
C19 C -0.1865(4) -0.49856(16) -0.18716(11) 0.0475(6) Uani 1 1 d . . .
H19A H -0.1353 -0.5564 -0.1777 0.057 Uiso 1 1 calc R . .
C20 C -0.3756(4) -0.48983(17) -0.19186(11) 0.0479(6) Uani 1 1 d . . .
C21 C -0.4485(3) -0.40321(18) -0.20620(13) 0.0531(7) Uani 1 1 d . . .
H21A H -0.5749 -0.3968 -0.2095 0.064 Uiso 1 1 calc R . .
C22 C -0.3390(3) -0.32630(17) -0.21566(13) 0.0492(6) Uani 1 1 d . . .
H22A H -0.3906 -0.2686 -0.2253 0.059 Uiso 1 1 calc R . .
C23 C -0.4973(5) -0.5741(2) -0.18221(16) 0.0754(8) Uani 1 1 d . . .
H23A H -0.4230 -0.6275 -0.1723 0.113 Uiso 1 1 calc R . .
H23B H -0.5658 -0.5856 -0.2215 0.113 Uiso 1 1 calc R . .
H23C H -0.5804 -0.5627 -0.1467 0.113 Uiso 1 1 calc R . .
